data_1542737
loop_
_publ_author_name
'Wendler, Felix'
'Rudolph, Tobias'
'G\"orls, Helmar'
'Jasinski, Nils'
'Trouillet, Vanessa'
'Barner-Kowollik, Christopher'
'Schacher, Felix H.'

_publ_section_title
;
 Maleimide-functionalized poly(2-ethyl-2-oxazoline): synthesis and
 reactivity
;
_journal_issue 13
_journal_name_full 'Polym. Chem.'
_journal_page_first 2419
_journal_paper_doi 10.1039/C6PY00033A
_journal_volume 7
_journal_year 2016
_chemical_formula_moiety 'C15 H15 N O5'
_chemical_formula_sum 'C15 H15 N O5'
_chemical_formula_weight 289.28
_chemical_name_systematic
; 
 ? 
;
_space_group_IT_number 15
_symmetry_cell_setting monoclinic
_symmetry_space_group_name_Hall '-C 2yc'
_symmetry_space_group_name_H-M 'C 1 2/c 1'
_atom_sites_solution_hydrogens difmap
_atom_sites_solution_primary direct
_atom_sites_solution_secondary difmap
_audit_creation_method SHELXL-97
_audit_update_record
;
2015-10-29 deposited with the CCDC.
2016-03-07 downloaded from the CCDC.
;
_cell_angle_alpha 90
_cell_angle_beta 130.543(1)
_cell_angle_gamma 90
_cell_formula_units_Z 8
_cell_length_a 28.1106(7)
_cell_length_b 5.8720(2)
_cell_length_c 21.0927(6)
_cell_measurement_temperature 133(2)
_cell_volume 2645.79(14)
_computing_cell_refinement DENZO
_computing_data_collection COLLECT
_computing_data_reduction DENZO
_computing_molecular_graphics SHELXTL/PC
_computing_publication_material SHELXL-97
_computing_structure_refinement 'SHELXL-97 (Sheldrick, 2008)'
_computing_structure_solution 'SHELXS-97 (Sheldrick, 2008)'
_diffrn_ambient_temperature 133(2)
_diffrn_measured_fraction_theta_full 0.993
_diffrn_measured_fraction_theta_max 0.993
_diffrn_measurement_device_type KappaCCD
_diffrn_measurement_method 'phi- + omega-scan'
_diffrn_radiation_monochromator graphite
_diffrn_radiation_source 'fine-focus sealed tube'
_diffrn_radiation_type MoK\a
_diffrn_radiation_wavelength 0.71073
_diffrn_reflns_av_R_equivalents 0.0334
_diffrn_reflns_av_sigmaI/netI 0.0277
_diffrn_reflns_limit_h_max 36
_diffrn_reflns_limit_h_min -36
_diffrn_reflns_limit_k_max 7
_diffrn_reflns_limit_k_min -7
_diffrn_reflns_limit_l_max 27
_diffrn_reflns_limit_l_min -25
_diffrn_reflns_number 9256
_diffrn_reflns_theta_full 27.49
_diffrn_reflns_theta_max 27.49
_diffrn_reflns_theta_min 2.54
_exptl_absorpt_coefficient_mu 0.110
_exptl_absorpt_correction_T_max 0.7456
_exptl_absorpt_correction_T_min 0.6986
_exptl_absorpt_correction_type multi-scan
_exptl_absorpt_process_details 'SADABS, Bruker-AXS, 2002'
_exptl_crystal_colour colourless
_exptl_crystal_density_diffrn 1.452
_exptl_crystal_density_method 'not measured'
_exptl_crystal_description prism
_exptl_crystal_F_000 1216
_exptl_crystal_size_max 0.046
_exptl_crystal_size_mid 0.042
_exptl_crystal_size_min 0.040
_refine_diff_density_max 0.330
_refine_diff_density_min -0.208
_refine_diff_density_rms 0.043
_refine_ls_extinction_method none
_refine_ls_goodness_of_fit_ref 1.057
_refine_ls_hydrogen_treatment refall
_refine_ls_matrix_type full
_refine_ls_number_parameters 250
_refine_ls_number_reflns 3026
_refine_ls_number_restraints 0
_refine_ls_restrained_S_all 1.057
_refine_ls_R_factor_all 0.0448
_refine_ls_R_factor_gt 0.0379
_refine_ls_shift/su_max 0.001
_refine_ls_shift/su_mean 0.000
_refine_ls_structure_factor_coef Fsqd
_refine_ls_weighting_details 'calc w=1/[\s^2^(Fo^2^)+(0.0389P)^2^+3.0651P] where P=(Fo^2^+2Fc^2^)/3'
_refine_ls_weighting_scheme calc
_refine_ls_wR_factor_gt 0.0925
_refine_ls_wR_factor_ref 0.0968
_reflns_number_gt 2663
_reflns_number_total 3026
_reflns_threshold_expression >2sigma(I)
_cod_data_source_file c6py00033a2.cif
_cod_data_source_block FO5561
_cod_depositor_comments 'Adding full bibliography for 1542737.cif.'
_cod_original_cell_volume 2645.79(13)
_cod_original_sg_symbol_H-M 'C 2/c'
_cod_database_code 1542737

loop_
_symmetry_equiv_pos_as_xyz
'x, y, z'
'-x, y, -z+1/2'
'x+1/2, y+1/2, z'
'-x+1/2, y+1/2, -z+1/2'
'-x, -y, -z'
'x, -y, z-1/2'
'-x+1/2, -y+1/2, -z'
'x+1/2, -y+1/2, z-1/2'

loop_
_atom_site_label
_atom_site_type_symbol
_atom_site_fract_x
_atom_site_fract_y
_atom_site_fract_z
_atom_site_U_iso_or_equiv
_atom_site_adp_type
_atom_site_occupancy
_atom_site_symmetry_multiplicity
_atom_site_calc_flag
O1 O 0.78823(4) 0.61616(17) 0.69038(6) 0.0211(2) Uani 1 1 d
O2 O 0.83039(5) 0.8090(2) 0.64527(7) 0.0308(3) Uani 1 1 d
O3 O 0.60244(5) 1.18204(17) 0.56437(6) 0.0232(2) Uani 1 1 d
O4 O 0.59288(5) 1.15729(18) 0.34084(6) 0.0228(2) Uani 1 1 d
O5 O 0.58212(4) 0.66552(16) 0.44983(6) 0.0189(2) Uani 1 1 d
N1 N 0.61388(5) 1.17184(19) 0.46575(6) 0.0154(2) Uani 1 1 d
C1 C 0.82775(7) 0.1296(3) 0.80317(9) 0.0270(3) Uani 1 1 d
H1 H 0.8234(10) -0.002(4) 0.8250(13) 0.049(6) Uiso 1 1 d
C2 C 0.83489(6) 0.2909(2) 0.77644(8) 0.0209(3) Uani 1 1 d
C3 C 0.84606(6) 0.4862(3) 0.74471(9) 0.0221(3) Uani 1 1 d
H3B H 0.8781(8) 0.587(3) 0.7898(11) 0.024(4) Uiso 1 1 d
H3A H 0.8585(8) 0.439(3) 0.7133(10) 0.024(4) Uiso 1 1 d
C4 C 0.78805(6) 0.7804(2) 0.64527(8) 0.0191(3) Uani 1 1 d
C5 C 0.72879(6) 0.9184(2) 0.59757(8) 0.0193(3) Uani 1 1 d
H5B H 0.7248(8) 0.978(3) 0.6382(11) 0.025(4) Uiso 1 1 d
H5A H 0.6930(8) 0.815(3) 0.5608(11) 0.026(4) Uiso 1 1 d
C6 C 0.72677(6) 1.1068(2) 0.54614(8) 0.0193(3) Uani 1 1 d
H6B H 0.7671(8) 1.187(3) 0.5804(11) 0.025(4) Uiso 1 1 d
H6A H 0.7205(7) 1.040(3) 0.4981(10) 0.021(4) Uiso 1 1 d
C7 C 0.67525(6) 1.2813(2) 0.51419(8) 0.0180(3) Uani 1 1 d
H7B H 0.6724(7) 1.396(3) 0.4779(10) 0.018(4) Uiso 1 1 d
H7A H 0.6812(7) 1.360(3) 0.5590(10) 0.019(4) Uiso 1 1 d
C8 C 0.58393(6) 1.1243(2) 0.49633(8) 0.0164(3) Uani 1 1 d
C9 C 0.52616(6) 0.9829(2) 0.43206(8) 0.0155(3) Uani 1 1 d
H9 H 0.4894(8) 1.045(3) 0.4205(10) 0.023(4) Uiso 1 1 d
C10 C 0.53947(6) 0.7294(2) 0.46259(8) 0.0184(3) Uani 1 1 d
H10 H 0.5584(7) 0.708(3) 0.5212(10) 0.018(4) Uiso 1 1 d
C11 C 0.48142(7) 0.5947(2) 0.39548(9) 0.0204(3) Uani 1 1 d
H11 H 0.4483(8) 0.552(3) 0.3961(11) 0.029(4) Uiso 1 1 d
C12 C 0.48147(7) 0.5775(2) 0.33263(9) 0.0207(3) Uani 1 1 d
H12 H 0.4484(9) 0.517(3) 0.2769(12) 0.034(5) Uiso 1 1 d
C13 C 0.53944(6) 0.7049(2) 0.36111(8) 0.0181(3) Uani 1 1 d
H13 H 0.5588(7) 0.663(3) 0.3372(10) 0.018(4) Uiso 1 1 d
C14 C 0.52450(6) 0.9651(2) 0.35769(8) 0.0157(3) Uani 1 1 d
H14 H 0.4863(8) 1.011(3) 0.3048(10) 0.018(4) Uiso 1 1 d
C15 C 0.57932(6) 1.1074(2) 0.38323(8) 0.0160(3) Uani 1 1 d

loop_
_atom_site_aniso_label
_atom_site_aniso_U_11
_atom_site_aniso_U_22
_atom_site_aniso_U_33
_atom_site_aniso_U_23
_atom_site_aniso_U_13
_atom_site_aniso_U_12
O1 0.0161(5) 0.0224(5) 0.0222(5) 0.0073(4) 0.0113(4) 0.0040(4)
O2 0.0240(5) 0.0329(6) 0.0408(6) 0.0149(5) 0.0235(5) 0.0083(5)
O3 0.0291(5) 0.0233(5) 0.0195(5) -0.0039(4) 0.0168(4) -0.0021(4)
O4 0.0272(5) 0.0255(5) 0.0213(5) 0.0002(4) 0.0182(4) -0.0038(4)
O5 0.0174(5) 0.0162(5) 0.0196(5) 0.0020(4) 0.0104(4) 0.0035(4)
N1 0.0158(5) 0.0140(5) 0.0152(5) 0.0001(4) 0.0095(4) 0.0006(4)
C1 0.0283(8) 0.0256(8) 0.0269(7) 0.0051(6) 0.0178(7) 0.0038(6)
C2 0.0182(6) 0.0235(7) 0.0177(6) 0.0008(5) 0.0102(5) 0.0038(5)
C3 0.0161(6) 0.0234(7) 0.0223(7) 0.0066(6) 0.0105(6) 0.0051(6)
C4 0.0176(6) 0.0185(6) 0.0178(6) 0.0005(5) 0.0100(5) -0.0004(5)
C5 0.0159(6) 0.0186(7) 0.0195(6) 0.0028(5) 0.0098(5) 0.0004(5)
C6 0.0179(6) 0.0184(7) 0.0205(6) 0.0020(5) 0.0119(6) 0.0004(5)
C7 0.0171(6) 0.0146(6) 0.0201(6) -0.0002(5) 0.0110(5) -0.0006(5)
C8 0.0202(6) 0.0123(6) 0.0176(6) 0.0015(5) 0.0127(5) 0.0030(5)
C9 0.0170(6) 0.0142(6) 0.0168(6) 0.0013(5) 0.0117(5) 0.0017(5)
C10 0.0204(6) 0.0172(6) 0.0182(6) 0.0023(5) 0.0129(5) 0.0004(5)
C11 0.0212(7) 0.0151(6) 0.0238(7) 0.0026(5) 0.0142(6) -0.0003(5)
C12 0.0199(6) 0.0160(6) 0.0209(6) -0.0009(5) 0.0108(6) -0.0019(5)
C13 0.0208(6) 0.0170(6) 0.0176(6) -0.0014(5) 0.0128(5) 0.0001(5)
C14 0.0160(6) 0.0165(6) 0.0132(6) 0.0015(5) 0.0089(5) 0.0010(5)
C15 0.0174(6) 0.0135(6) 0.0165(6) 0.0020(5) 0.0108(5) 0.0027(5)

loop_
_atom_type_symbol
_atom_type_description
_atom_type_scat_dispersion_real
_atom_type_scat_dispersion_imag
_atom_type_scat_source
C C 0.0033 0.0016 'International Tables Vol C Tables 4.2.6.8 and 6.1.1.4'
H H 0.0000 0.0000 'International Tables Vol C Tables 4.2.6.8 and 6.1.1.4'
N N 0.0061 0.0033 'International Tables Vol C Tables 4.2.6.8 and 6.1.1.4'
O O 0.0106 0.0060 'International Tables Vol C Tables 4.2.6.8 and 6.1.1.4'

loop_
_geom_angle_atom_site_label_1
_geom_angle_atom_site_label_2
_geom_angle_atom_site_label_3
_geom_angle
C4 O1 C3 114.81(10)
C10 O5 C13 96.28(9)
C8 N1 C15 112.89(11)
C8 N1 C7 124.21(11)
C15 N1 C7 122.90(11)
C2 C1 H1 177.9(13)
C1 C2 C3 177.75(15)
O1 C3 C2 108.04(11)
O1 C3 H3B 107.4(10)
C2 C3 H3B 111.4(10)
O1 C3 H3A 109.0(10)
C2 C3 H3A 111.8(11)
H3B C3 H3A 109.0(14)
O2 C4 O1 123.28(13)
O2 C4 C5 126.18(13)
O1 C4 C5 110.54(11)
C4 C5 C6 112.31(11)
C4 C5 H5B 108.0(10)
C6 C5 H5B 112.5(10)
C4 C5 H5A 108.4(10)
C6 C5 H5A 109.9(10)
H5B C5 H5A 105.4(14)
C5 C6 C7 112.78(11)
C5 C6 H6B 109.4(10)
C7 C6 H6B 108.2(10)
C5 C6 H6A 109.8(10)
C7 C6 H6A 109.2(9)
H6B C6 H6A 107.3(13)
N1 C7 C6 111.26(11)
N1 C7 H7B 107.1(9)
C6 C7 H7B 112.1(9)
N1 C7 H7A 105.7(10)
C6 C7 H7A 112.3(10)
H7B C7 H7A 108.0(13)
O3 C8 N1 124.93(12)
O3 C8 C9 126.60(12)
N1 C8 C9 108.45(10)
C8 C9 C14 104.66(10)
C8 C9 C10 108.77(10)
C14 C9 C10 101.25(10)
C8 C9 H9 111.5(10)
C14 C9 H9 116.6(10)
C10 C9 H9 113.2(10)
O5 C10 C11 102.22(10)
O5 C10 C9 100.14(10)
C11 C10 C9 106.74(10)
O5 C10 H10 111.4(9)
C11 C10 H10 118.8(9)
C9 C10 H10 115.2(10)
C12 C11 C10 105.84(12)
C12 C11 H11 128.0(10)
C10 C11 H11 125.5(10)
C11 C12 C13 105.33(12)
C11 C12 H12 127.6(11)
C13 C12 H12 126.5(11)
O5 C13 C12 102.02(10)
O5 C13 C14 100.80(10)
C12 C13 C14 105.93(11)
O5 C13 H13 110.8(9)
C12 C13 H13 119.0(9)
C14 C13 H13 116.0(10)
C15 C14 C9 104.50(10)
C15 C14 C13 109.90(10)
C9 C14 C13 100.85(10)
C15 C14 H14 111.9(10)
C9 C14 H14 115.8(9)
C13 C14 H14 113.1(10)
O4 C15 N1 124.05(12)
O4 C15 C14 127.34(12)
N1 C15 C14 108.60(10)

loop_
_geom_bond_atom_site_label_1
_geom_bond_atom_site_label_2
_geom_bond_distance
O1 C4 1.3523(16)
O1 C3 1.4546(16)
O2 C4 1.2021(17)
O3 C8 1.2144(15)
O4 C15 1.2142(15)
O5 C10 1.4389(16)
O5 C13 1.4409(15)
N1 C8 1.3816(16)
N1 C15 1.3849(16)
N1 C7 1.4634(16)
C1 C2 1.184(2)
C1 H1 0.95(2)
C2 C3 1.461(2)
C3 H3B 0.976(18)
C3 H3A 0.968(17)
C4 C5 1.5048(18)
C5 C6 1.5242(19)
C5 H5B 0.997(17)
C5 H5A 0.985(18)
C6 C7 1.5273(19)
C6 H6B 0.981(18)
C6 H6A 0.990(16)
C7 H7B 0.982(17)
C7 H7A 0.966(16)
C8 C9 1.5175(18)
C9 C14 1.5420(17)
C9 C10 1.5673(18)
C9 H9 0.965(17)
C10 C11 1.5130(19)
C10 H10 0.986(16)
C11 C12 1.330(2)
C11 H11 0.972(18)
C12 C13 1.5180(19)
C12 H12 0.976(19)
C13 C14 1.5738(19)
C13 H13 0.984(16)
C14 C15 1.5110(18)
C14 H14 0.956(16)
